data_4070959
loop_
_publ_author_name
'Summerscales, Owen T.'
'Johnston, David R.'
'Cloke, F. Geoffrey N.'
'Hitchcock, Peter B.'

_publ_section_title
;
 Samarium(III) Pentalene Sandwich Compounds
 [Sm(\h8-C8H4{SiiPr3-1,4}2)(Cp*)] and
 [Sm(\h8-C8H4{SiiPr3-1,4}2)(\h5-C8H5{SiiPr3-1,4}2)] and a Mixed-Valence
 Hexasamarium Cluster Derived from Sm(II)-Based Solvent Activation
;
_journal_issue 21
_journal_name_full Organometallics
_journal_page_first 5612
_journal_paper_doi 10.1021/om701152k
_journal_volume 27
_journal_year 2008
_chemical_compound_source 'synthesis as described'
_chemical_formula_moiety 'C67.5 H112.5 K0.5 O8.5 Sm6, C24 H48 K O6'
_chemical_formula_sum 'C91.5 H160.5 I0.5 K O14.5 Sm6'
_chemical_formula_weight 2497.35
_chemical_name_systematic
;
 ?
;
_space_group_IT_number 206
_symmetry_cell_setting cubic
_symmetry_Int_Tables_number 206
_symmetry_space_group_name_Hall '-I 2b 2c 3'
_symmetry_space_group_name_H-M 'I a -3'
_atom_sites_solution_hydrogens geom
_atom_sites_solution_primary direct
_atom_sites_solution_secondary difmap
_audit_conform_dict_location ftp://ftp.iucr.org/pub/cif_core.dic
_audit_conform_dict_name cif_core.dic
_audit_conform_dict_version 2.3
_audit_creation_date 2005-07-18T11:47:27-00:00
_audit_creation_method 'WinGX routine CIF_UPDATE'
_cell_angle_alpha 90
_cell_angle_beta 90
_cell_angle_gamma 90
_cell_formula_units_Z 8
_cell_length_a 26.6451(9)
_cell_length_b 26.6451(9)
_cell_length_c 26.6451(9)
_cell_measurement_reflns_used 9317
_cell_measurement_temperature 173(2)
_cell_measurement_theta_max 26.022
_cell_measurement_theta_min 3.395
_cell_measurement_wavelength 0.71073
_cell_volume 18917.0(11)
_computing_cell_refinement 'HKL Scalepack (Otwinowski & Minor 1997)'
_computing_data_collection 'Collect (Nonius BV, 1997-2000)'
_computing_data_reduction 'HKL Denzo and Scalepack (Otwinowski & Minor 1997)'
_computing_molecular_graphics 'Ortep-3 for Windows (Farrugia, 1997)'
_computing_publication_material 'WinGX publication routines (Farrugia, 1999)'
_computing_structure_refinement 'SHELXL-97 (Sheldrick, 1997)'
_computing_structure_solution 'SHELXS-97 (Sheldrick, 1997)'
_diffrn_ambient_temperature 173(2)
_diffrn_detector 'CCD plate'
_diffrn_detector_area_resol_mean 9
_diffrn_measured_fraction_theta_full 0.989
_diffrn_measured_fraction_theta_max 0.989
_diffrn_measurement_device '95mm CCD camera on \k-goniostat'
_diffrn_measurement_device_type KappaCCD
_diffrn_measurement_method 'CCD rotation images, thick slices'
_diffrn_orient_matrix_type 'by Nonius Collect from scalepack cell'
_diffrn_orient_matrix_UB_11 0.122744E-1
_diffrn_orient_matrix_UB_12 -0.318119E-1
_diffrn_orient_matrix_UB_13 -0.156803E-1
_diffrn_orient_matrix_UB_21 0.88208E-2
_diffrn_orient_matrix_UB_22 0.188096E-1
_diffrn_orient_matrix_UB_23 -0.312557E-1
_diffrn_orient_matrix_UB_31 0.34352E-1
_diffrn_orient_matrix_UB_32 0.65369E-2
_diffrn_orient_matrix_UB_33 0.136285E-1
_diffrn_radiation_monochromator graphite
_diffrn_radiation_probe x-ray
_diffrn_radiation_type MoK\a
_diffrn_radiation_wavelength 0.71073
_diffrn_reflns_av_R_equivalents 0.053
_diffrn_reflns_av_unetI/netI 0.0574
_diffrn_reflns_limit_h_max 22
_diffrn_reflns_limit_h_min -14
_diffrn_reflns_limit_k_max 32
_diffrn_reflns_limit_k_min -18
_diffrn_reflns_limit_l_max 25
_diffrn_reflns_limit_l_min -31
_diffrn_reflns_number 11862
_diffrn_reflns_theta_full 26.02
_diffrn_reflns_theta_max 26.02
_diffrn_reflns_theta_min 3.42
_diffrn_source 'Enraf Nonius FR590'
_exptl_absorpt_coefficient_mu 3.93
_exptl_absorpt_correction_T_max 0.4924
_exptl_absorpt_correction_T_min 0.4016
_exptl_absorpt_correction_type multi-scan
_exptl_absorpt_process_details
;
        [c.f. r.h. blessing, acta cryst. (1995), a51, 33-38]
;
_exptl_crystal_colour orange
_exptl_crystal_density_diffrn 1.754
_exptl_crystal_density_method 'not measured'
_exptl_crystal_description prism
_exptl_crystal_F_000 9944
_exptl_crystal_size_max 0.2
_exptl_crystal_size_mid 0.2
_exptl_crystal_size_min 0.2
_refine_diff_density_max 1.238
_refine_diff_density_min -0.829
_refine_diff_density_rms 0.119
_refine_ls_extinction_method none
_refine_ls_goodness_of_fit_ref 1.036
_refine_ls_hydrogen_treatment constr
_refine_ls_matrix_type full
_refine_ls_number_parameters 175
_refine_ls_number_reflns 3095
_refine_ls_number_restraints 0
_refine_ls_restrained_S_all 1.036
_refine_ls_R_factor_all 0.1054
_refine_ls_R_factor_gt 0.0587
_refine_ls_shift/su_max 0.001
_refine_ls_shift/su_mean 0
_refine_ls_structure_factor_coef Fsqd
_refine_ls_weighting_details 'calc w=1/[\s^2^(Fo^2^)+(0.0735P)^2^+103.4728P] where P=(Fo^2^+2Fc^2^)/3'
_refine_ls_weighting_scheme calc
_refine_ls_wR_factor_gt 0.1365
_refine_ls_wR_factor_ref 0.16
_reflns_number_gt 1938
_reflns_number_total 3095
_reflns_threshold_expression >2sigma(I)
_cod_data_source_file om701152k_si_004.cif
_cod_data_source_block jul1605
_cod_database_code 4070959

loop_
_symmetry_equiv_pos_as_xyz
'x, y, z'
'-x, -y+1/2, z'
'x, -y, -z+1/2'
'-x, y+1/2, -z+1/2'
'y, z, x'
'-y, -z+1/2, x'
'y, -z, -x+1/2'
'-y, z+1/2, -x+1/2'
'z, x, y'
'-z+1/2, x, -y'
'-z, -x+1/2, y'
'z+1/2, -x+1/2, -y'
'x+1/2, y+1/2, z+1/2'
'-x+1/2, -y+1, z+1/2'
'x+1/2, -y+1/2, -z+1'
'-x+1/2, y+1, -z+1'
'y+1/2, z+1/2, x+1/2'
'-y+1/2, -z+1, x+1/2'
'y+1/2, -z+1/2, -x+1'
'-y+1/2, z+1, -x+1'
'z+1/2, x+1/2, y+1/2'
'-z+1, x+1/2, -y+1/2'
'-z+1/2, -x+1, y+1/2'
'z+1, -x+1, -y+1/2'
'-x, -y, -z'
'x, y-1/2, -z'
'-x, y, z-1/2'
'x, -y-1/2, z-1/2'
'-y, -z, -x'
'y, z-1/2, -x'
'-y, z, x-1/2'
'y, -z-1/2, x-1/2'
'-z, -x, -y'
'z-1/2, -x, y'
'z, x-1/2, -y'
'-z-1/2, x-1/2, y'
'-x+1/2, -y+1/2, -z+1/2'
'x+1/2, y, -z+1/2'
'-x+1/2, y+1/2, z'
'x+1/2, -y, z'
'-y+1/2, -z+1/2, -x+1/2'
'y+1/2, z, -x+1/2'
'-y+1/2, z+1/2, x'
'y+1/2, -z, x'
'-z+1/2, -x+1/2, -y+1/2'
'z, -x+1/2, y+1/2'
'z+1/2, x, -y+1/2'
'-z, x, y+1/2'

loop_
_atom_site_label
_atom_site_type_symbol
_atom_site_fract_x
_atom_site_fract_y
_atom_site_fract_z
_atom_site_U_iso_or_equiv
_atom_site_adp_type
_atom_site_occupancy
_atom_site_symmetry_multiplicity
_atom_site_calc_flag
_atom_site_refinement_flags
_atom_site_disorder_assembly
_atom_site_disorder_group
Sm Sm 0.069129(19) -0.03216(2) 0.057023(18) 0.0646(2) Uani 1 1 d . . .
O1 O 0 0 0 0.146(9) Uani 1 6 d S . .
O2 O 0.0255(3) -0.0951(3) 0.0111(3) 0.084(2) Uani 0.990(3) 1 d P A .
O3 O 0.0523(4) 0.0523(4) 0.0523(4) 0.096(5) Uani 0.785(6) 3 d SP A .
C1 C 0.1047(6) -0.0724(11) 0.1439(5) 0.140(7) Uani 1 1 d . A .
C2 C 0.1310(9) -0.0263(9) 0.1364(9) 0.160(8) Uani 1 1 d . A .
C3 C 0.1640(5) -0.0373(8) 0.0970(8) 0.129(6) Uani 1 1 d . A .
C4 C 0.1567(5) -0.0842(7) 0.0784(5) 0.099(4) Uani 1 1 d . A .
C5 C 0.1195(5) -0.1078(6) 0.1070(6) 0.115(5) Uani 1 1 d . A .
C6 C 0.0641(7) -0.0862(14) 0.1850(7) 0.283(19) Uani 1 1 d . . .
C7 C 0.1272(11) 0.0204(15) 0.1714(14) 0.35(3) Uani 1 1 d . . .
C8 C 0.2041(9) 0.0001(12) 0.0812(16) 0.36(3) Uani 1 1 d . . .
C9 C 0.1880(8) -0.1071(11) 0.0391(7) 0.219(13) Uani 1 1 d . . .
C10 C 0.1018(9) -0.1616(7) 0.1013(12) 0.256(16) Uani 1 1 d . . .
C11 C 0.0385(3) -0.1418(3) 0.0162(3) 0.073(5) Uani 0.990(3) 1 d P A 1
C12 C 0.08637(10) 0.08637(10) 0.08637(10) 0.100(3) Uani 0.785(6) 3 d SP A 1
I11 I 0.0385(3) -0.1418(3) 0.0162(3) 0.073(5) Uani 0.010(3) 1 d P A 2
I12 I 0.08637(10) 0.08637(10) 0.08637(10) 0.100(3) Uani 0.215(6) 3 d SP A 2
K K 0.25 -0.25 0.25 0.105(2) Uani 1 6 d S . 2
O4 O 0.2366(6) -0.1549(5) 0.2379(7) 0.204(7) Uani 1 1 d . B 2
C13 C 0.2213(11) -0.1217(12) 0.2033(10) 0.244(14) Uani 1 1 d . B 2
H13A H 0.1848 -0.1261 0.1979 0.293 Uiso 1 1 calc R B 2
H13B H 0.2384 -0.1292 0.1712 0.293 Uiso 1 1 calc R B 2
C14 C 0.2308(12) -0.0705(10) 0.2165(11) 0.215(11) Uani 1 1 d . B 2
H14A H 0.2513 -0.0537 0.1905 0.257 Uiso 1 1 calc R B 2
H14B H 0.1989 -0.0518 0.2206 0.257 Uiso 1 1 calc R B 2
C15 C 0.2567(12) -0.0735(9) 0.2618(11) 0.209(11) Uani 1 1 d . B 2
H15A H 0.2424 -0.0505 0.2872 0.251 Uiso 1 1 calc R B 2
H15B H 0.2928 -0.066 0.2573 0.251 Uiso 1 1 calc R B 2
C16 C 0.249(2) -0.1252(11) 0.2753(15) 0.42(4) Uani 1 1 d . B 2
H16A H 0.2799 -0.1382 0.291 0.505 Uiso 1 1 calc R B 2
H16B H 0.2219 -0.1267 0.3008 0.505 Uiso 1 1 calc R B 2

loop_
_atom_site_aniso_label
_atom_site_aniso_U_11
_atom_site_aniso_U_22
_atom_site_aniso_U_33
_atom_site_aniso_U_23
_atom_site_aniso_U_13
_atom_site_aniso_U_12
Sm 0.0610(3) 0.0735(4) 0.0594(3) 0.0049(3) 0.0064(2) 0.0013(2)
O1 0.146(9) 0.146(9) 0.146(9) 0.051(13) 0.051(13) 0.051(13)
O2 0.077(4) 0.098(5) 0.076(4) 0.008(4) 0.017(4) 0.009(4)
O3 0.096(5) 0.096(5) 0.096(5) 0.015(6) 0.015(6) 0.015(6)
C1 0.103(11) 0.27(2) 0.046(7) 0.036(11) -0.001(7) 0.026(14)
C2 0.124(15) 0.20(2) 0.157(17) -0.062(17) -0.077(14) 0.037(15)
C3 0.059(8) 0.157(16) 0.172(17) 0.047(14) -0.022(10) -0.005(10)
C4 0.066(7) 0.145(13) 0.085(8) 0.024(9) 0.008(7) 0.024(9)
C5 0.094(10) 0.140(13) 0.110(11) 0.044(10) -0.045(9) 0.008(9)
C6 0.130(15) 0.61(6) 0.108(13) 0.15(2) 0.051(11) 0.11(2)
C7 0.25(3) 0.42(5) 0.37(4) -0.27(4) -0.21(3) 0.17(3)
C8 0.142(17) 0.31(3) 0.64(7) 0.28(4) -0.14(3) -0.14(2)
C9 0.156(16) 0.37(4) 0.131(14) 0.003(18) 0.001(12) 0.16(2)
C10 0.20(2) 0.114(14) 0.45(4) 0.11(2) -0.19(3) -0.040(14)
C11 0.080(7) 0.044(5) 0.095(7) 0.028(4) 0.034(5) 0.018(4)
C12 0.100(3) 0.100(3) 0.100(3) -0.0293(15) -0.0293(15) -0.0293(15)
I11 0.080(7) 0.044(5) 0.095(7) 0.028(4) 0.034(5) 0.018(4)
I12 0.100(3) 0.100(3) 0.100(3) -0.0293(15) -0.0293(15) -0.0293(15)
K 0.105(2) 0.105(2) 0.105(2) 0.006(3) -0.006(3) -0.006(3)
O4 0.267(17) 0.119(9) 0.225(16) -0.013(11) -0.131(14) 0.029(10)
C13 0.31(4) 0.21(3) 0.21(2) 0.06(2) -0.15(2) -0.05(2)
C14 0.24(3) 0.17(2) 0.23(3) 0.00(2) -0.06(2) -0.03(2)
C15 0.25(3) 0.16(2) 0.21(3) -0.021(19) -0.07(2) 0.028(19)
C16 0.82(10) 0.118(19) 0.33(4) 0.00(2) -0.30(6) 0.08(4)

loop_
_atom_type_symbol
_atom_type_description
_atom_type_scat_dispersion_real
_atom_type_scat_dispersion_imag
_atom_type_scat_source
C C 0.0033 0.0016 'International Tables Vol C Tables 4.2.6.8 and 6.1.1.4'
H H 0 0 'International Tables Vol C Tables 4.2.6.8 and 6.1.1.4'
O O 0.0106 0.006 'International Tables Vol C Tables 4.2.6.8 and 6.1.1.4'
Sm Sm -0.1638 3.4418 'International Tables Vol C Tables 4.2.6.8 and 6.1.1.4'
I I -0.4742 1.8119 'International Tables Vol C Tables 4.2.6.8 and 6.1.1.4'
K K 0.2009 0.2494 'International Tables Vol C Tables 4.2.6.8 and 6.1.1.4'

loop_
_geom_angle_atom_site_label_1
_geom_angle_atom_site_label_2
_geom_angle_atom_site_label_3
_geom_angle
_geom_angle_site_symmetry_1
_geom_angle_site_symmetry_3
O3 Sm O2 77.0(2) . 33
O3 Sm O2 77.0(2) . 29
O2 Sm O2 129.9(3) 33 29
O3 Sm O2 124.5(5) . .
O2 Sm O2 80.3(2) 33 .
O2 Sm O2 80.3(2) 29 .
O3 Sm O1 59.7(4) . .
O2 Sm O1 64.94(18) 33 .
O2 Sm O1 64.94(19) 29 .
O2 Sm O1 64.88(18) . .
O3 Sm C2 96.1(7) . .
O2 Sm C2 102.2(7) 33 .
O2 Sm C2 122.6(7) 29 .
O2 Sm C2 138.2(6) . .
O1 Sm C2 153.8(4) . .
O3 Sm C1 120.0(7) . .
O2 Sm C1 88.8(4) 33 .
O2 Sm C1 141.3(4) 29 .
O2 Sm C1 109.3(6) . .
O1 Sm C1 153.5(3) . .
C2 Sm C1 30.6(6) . .
O3 Sm C3 104.5(6) . .
O2 Sm C3 131.9(5) 33 .
O2 Sm C3 95.9(5) 29 .
O2 Sm C3 127.8(6) . .
O1 Sm C3 156.5(4) . .
C2 Sm C3 29.9(6) . .
C1 Sm C3 48.0(5) . .
O3 Sm C5 146.6(6) . .
O2 Sm C5 106.6(4) 33 .
O2 Sm C5 118.5(4) 29 .
O2 Sm C5 88.3(4) . .
O1 Sm C5 152.6(3) . .
C2 Sm C5 50.6(6) . .
C1 Sm C5 30.0(5) . .
C3 Sm C5 47.9(5) . .
O3 Sm C4 131.7(6) . .
O2 Sm C4 135.0(3) 33 .
O2 Sm C4 93.7(3) 29 .
O2 Sm C4 99.5(4) . .
O1 Sm C4 154.5(3) . .
C2 Sm C4 49.5(5) . .
C1 Sm C4 48.3(4) . .
C3 Sm C4 28.4(5) . .
C5 Sm C4 29.3(4) . .
O3 Sm I11 87.23(15) . 33
O2 Sm I11 20.8(2) 33 33
O2 Sm I11 150.6(2) 29 33
O2 Sm I11 88.8(2) . 33
O1 Sm I11 85.71(15) . 33
C2 Sm I11 83.3(7) . 33
C1 Sm I11 68.1(3) . 33
C3 Sm I11 112.1(5) . 33
C5 Sm I11 88.1(4) . 33
C4 Sm I11 115.1(3) . 33
O3 Sm C11 87.23(15) . 33
O2 Sm C11 20.8(2) 33 33
O2 Sm C11 150.6(2) 29 33
O2 Sm C11 88.8(2) . 33
O1 Sm C11 85.71(15) . 33
C2 Sm C11 83.3(7) . 33
C1 Sm C11 68.1(3) . 33
C3 Sm C11 112.1(5) . 33
C5 Sm C11 88.1(4) . 33
C4 Sm C11 115.1(3) . 33
I11 Sm C11 0.0(4) 33 33
O3 Sm C11 145.1(5) . .
O2 Sm C11 89.0(2) 33 .
O2 Sm C11 88.6(2) 29 .
O2 Sm C11 20.5(2) . .
O1 Sm C11 85.40(16) . .
C2 Sm C11 118.3(6) . .
C1 Sm C11 91.1(6) . .
C3 Sm C11 108.6(5) . .
C5 Sm C11 68.0(4) . .
C4 Sm C11 80.2(4) . .
I11 Sm C11 90.63(18) 33 .
C11 Sm C11 90.63(18) 33 .
O3 Sm I11 86.82(16) . 29
O2 Sm I11 150.2(2) 33 29
O2 Sm I11 20.4(2) 29 29
O2 Sm I11 88.9(2) . 29
O1 Sm I11 85.35(14) . 29
C2 Sm I11 104.2(7) . 29
C1 Sm I11 120.9(3) . 29
C3 Sm I11 76.1(5) . 29
C5 Sm I11 100.7(4) . 29
C4 Sm I11 73.9(3) . 29
I11 Sm I11 170.90(18) 33 29
C11 Sm I11 170.90(18) 33 29
C11 Sm I11 90.32(16) . 29
O3 Sm C11 86.82(16) . 29
O2 Sm C11 150.2(2) 33 29
O2 Sm C11 20.4(2) 29 29
O2 Sm C11 88.9(2) . 29
O1 Sm C11 85.35(14) . 29
C2 Sm C11 104.2(7) . 29
C1 Sm C11 120.9(3) . 29
C3 Sm C11 76.1(5) . 29
C5 Sm C11 100.7(4) . 29
C4 Sm C11 73.9(3) . 29
I11 Sm C11 170.90(18) 33 29
C11 Sm C11 170.90(18) 33 29
C11 Sm C11 90.32(16) . 29
I11 Sm C11 0.0(4) 29 29
O3 Sm C12 25.7(4) . .
O2 Sm C12 87.30(18) 33 .
O2 Sm C12 87.30(17) 29 .
O2 Sm C12 150.25(18) . .
O1 Sm C12 85.37(5) . .
C2 Sm C12 70.8(5) . .
C1 Sm C12 97.3(6) . .
C3 Sm C12 80.1(5) . .
C5 Sm C12 121.2(4) . .
C4 Sm C12 108.3(4) . .
I11 Sm C12 88.95(16) 33 .
C11 Sm C12 88.95(16) 33 .
C11 Sm C12 170.77(17) . .
I11 Sm C12 88.66(17) 29 .
C11 Sm C12 88.66(17) 29 .
Sm O1 Sm 90.730(17) 9 5
Sm O1 Sm 90.730(17) 9 .
Sm O1 Sm 90.730(17) 5 .
Sm O1 Sm 180.00(3) 9 33
Sm O1 Sm 89.270(17) 5 33
Sm O1 Sm 89.270(17) . 33
Sm O1 Sm 89.270(17) 9 29
Sm O1 Sm 180.00(3) 5 29
Sm O1 Sm 89.270(17) . 29
Sm O1 Sm 90.730(17) 33 29
Sm O1 Sm 89.270(17) 9 25
Sm O1 Sm 89.270(17) 5 25
Sm O1 Sm 180.00(3) . 25
Sm O1 Sm 90.730(17) 33 25
Sm O1 Sm 90.730(17) 29 25
C11 O2 Sm 118.9(6) . 29
C11 O2 Sm 120.0(6) . 33
Sm O2 Sm 99.1(3) 29 33
C11 O2 Sm 119.6(6) . .
Sm O2 Sm 97.2(3) 29 .
Sm O2 Sm 97.2(3) 33 .
C12 O3 Sm 114.9(4) . 9
C12 O3 Sm 114.9(4) . 5
Sm O3 Sm 103.5(5) 9 5
C12 O3 Sm 114.9(4) . .
Sm O3 Sm 103.5(5) 9 .
Sm O3 Sm 103.5(5) 5 .
C5 C1 C2 109.8(15) . .
C5 C1 C6 121(3) . .
C2 C1 C6 129(3) . .
C5 C1 Sm 76.7(7) . .
C2 C1 Sm 73.4(9) . .
C6 C1 Sm 116.3(10) . .
C3 C2 C1 103.5(17) . .
C3 C2 C7 131(3) . .
C1 C2 C7 125(3) . .
C3 C2 Sm 77.4(9) . .
C1 C2 Sm 76.0(8) . .
C7 C2 Sm 118.5(13) . .
C4 C3 C2 112.0(17) . .
C4 C3 C8 127(3) . .
C2 C3 C8 121(3) . .
C4 C3 Sm 76.8(8) . .
C2 C3 Sm 72.7(8) . .
C8 C3 Sm 120.4(12) . .
C3 C4 C5 108.5(14) . .
C3 C4 C9 124(2) . .
C5 C4 C9 127(2) . .
C3 C4 Sm 74.7(8) . .
C5 C4 Sm 74.9(7) . .
C9 C4 Sm 122.5(10) . .
C4 C5 C1 106.0(15) . .
C4 C5 C10 126(2) . .
C1 C5 C10 128(2) . .
C4 C5 Sm 75.8(7) . .
C1 C5 Sm 73.4(8) . .
C10 C5 Sm 119.4(9) . .
O4 K O4 90.2(7) 37_545 35
O4 K O4 89.8(7) 37_545 23_545
O4 K O4 180.0(8) 35 23_545
O4 K O4 90.2(7) 37_545 44
O4 K O4 90.2(7) 35 44
O4 K O4 89.8(7) 23_545 44
O4 K O4 89.8(7) 37_545 8_545
O4 K O4 89.8(7) 35 8_545
O4 K O4 90.2(7) 23_545 8_545
O4 K O4 180.0(7) 44 8_545
O4 K O4 180.0(7) 37_545 .
O4 K O4 89.8(7) 35 .
O4 K O4 90.2(7) 23_545 .
O4 K O4 89.8(7) 44 .
O4 K O4 90.2(7) 8_545 .
C16 O4 C13 101.5(19) . .
C16 O4 K 117.5(14) . .
C13 O4 K 140.9(18) . .
O4 C13 C14 114(2) . .
C15 C14 C13 104(2) . .
C14 C15 C16 101(2) . .
O4 C16 C15 115(3) . .

loop_
_geom_bond_atom_site_label_1
_geom_bond_atom_site_label_2
_geom_bond_distance
_geom_bond_site_symmetry_2
Sm O3 2.298(8) .
Sm O2 2.373(7) 33
Sm O2 2.373(7) 29
Sm O2 2.378(8) .
Sm O1 2.5369(5) .
Sm C2 2.686(15) .
Sm C1 2.720(12) .
Sm C3 2.747(13) .
Sm C5 2.762(12) .
Sm C4 2.773(12) .
Sm I11 3.209(8) 33
Sm C11 3.209(8) 33
Sm C11 3.223(9) .
Sm I11 3.226(8) 29
Sm C11 3.226(8) 29
Sm C12 3.286(3) .
O1 Sm 2.5369(5) 9
O1 Sm 2.5369(5) 5
O1 Sm 2.5369(5) 33
O1 Sm 2.5369(5) 29
O1 Sm 2.5369(5) 25
O2 C11 1.299(10) .
O2 Sm 2.373(7) 29
O2 Sm 2.373(7) 33
O3 C12 1.57(2) .
O3 Sm 2.298(8) 9
O3 Sm 2.298(8) 5
C1 C5 1.42(2) .
C1 C2 1.43(3) .
C1 C6 1.58(2) .
C2 C3 1.40(3) .
C2 C7 1.56(3) .
C3 C4 1.36(2) .
C3 C8 1.52(2) .
C4 C5 1.399(19) .
C4 C9 1.47(2) .
C5 C10 1.52(2) .
C11 Sm 3.209(8) 29
C11 Sm 3.226(8) 33
C12 Sm 3.286(3) 9
C12 Sm 3.286(3) 5
K O4 2.580(12) 37_545
K O4 2.580(12) 35
K O4 2.580(12) 23_545
K O4 2.580(12) 44
K O4 2.580(12) 8_545
K O4 2.580(12) .
K C16 3.39(3) 35
K C16 3.39(3) .
K C16 3.39(3) 23_545
K C16 3.39(3) 8_545
K C16 3.39(3) 44
K C16 3.39(3) 37_545
O4 C16 1.31(3) .
O4 C13 1.34(2) .
C13 C14 1.43(3) .
C14 C15 1.39(3) .
C15 C16 1.44(3) .
